data_7718088
loop_
_publ_author_name
'Seuffert, Marcel T.'
'Sedykh, Alexander E.'
'Sch&#xe4;fer, Thomas C'
'Becker, Jonathan'
'M&#xfc;ller-Buschbaum, Klaus'

_publ_section_title
;
 Homoleptic coordination polymers and complexes of transition metals with
 2-(1,2,4-1<i>H</i>-triazol-3-yl) pyridine and tuning towards white-light
 emission.
;
_journal_issue 12
_journal_name_full 'Dalton transactions (Cambridge, England : 2003)'
_journal_page_first 5075
_journal_page_last 5090
_journal_paper_doi 10.1039/d4dt03149k
_journal_volume 54
_journal_year 2025
_chemical_formula_moiety 'C14 H12 Cl2 Fe N8'
_chemical_formula_sum 'C14 H12 Cl2 Fe N8'
_chemical_formula_weight 419.07
_space_group_crystal_system triclinic
_space_group_IT_number 2
_space_group_name_Hall '-P 1'
_space_group_name_H-M_alt 'P -1'
_atom_sites_solution_hydrogens geom
_atom_sites_solution_primary dual
_atom_sites_solution_secondary difmap
_audit_creation_method SHELXL-2019/3
_audit_update_record
;
2025-01-23 deposited with the CCDC.	2025-02-18 downloaded from the CCDC.
;
_cell_angle_alpha 80.775(2)
_cell_angle_beta 71.5800(10)
_cell_angle_gamma 66.4110(10)
_cell_formula_units_Z 1
_cell_length_a 6.4509(2)
_cell_length_b 7.9128(3)
_cell_length_c 9.1397(3)
_cell_measurement_reflns_used 9681
_cell_measurement_temperature 100(2)
_cell_measurement_theta_max 33.79
_cell_measurement_theta_min 2.35
_cell_volume 405.34(2)
_computing_cell_refinement 'SAINT v8.40b (Bruker AXS Inc., 2019)'
_computing_data_collection 'APEX4 v2021.4-0 (Bruker AXS Inc., 2021)'
_computing_data_reduction 'SAINT v8.40b (Bruker AXS Inc., 2019)'
_computing_molecular_graphics shelXle
_computing_publication_material 'SHELXL-2018/3 (Sheldrick, 2018)'
_computing_structure_refinement 'SHELXL-2019/2 (Sheldrick, 2019)'
_computing_structure_solution 'SHELXT 2018/2 (Sheldrick, 2018)'
_diffrn_ambient_temperature 100(2)
_diffrn_detector_area_resol_mean 7.4
_diffrn_measured_fraction_theta_full 1.000
_diffrn_measured_fraction_theta_max 1.000
_diffrn_measurement_device_type 'Bruker PHOTON III C14'
_diffrn_measurement_method '\f and \w scans'
_diffrn_radiation_monochromator 'Incoatec I\mS multilayer optics'
_diffrn_radiation_source 'I\mS micro-focus sealed tube'
_diffrn_radiation_type MoK\a
_diffrn_radiation_wavelength 0.71073
_diffrn_reflns_av_R_equivalents 0.0727
_diffrn_reflns_av_unetI/netI 0.0192
_diffrn_reflns_Laue_measured_fraction_full 1.000
_diffrn_reflns_Laue_measured_fraction_max 1.000
_diffrn_reflns_limit_h_max 9
_diffrn_reflns_limit_h_min -9
_diffrn_reflns_limit_k_max 11
_diffrn_reflns_limit_k_min -11
_diffrn_reflns_limit_l_max 13
_diffrn_reflns_limit_l_min -13
_diffrn_reflns_number 46829
_diffrn_reflns_point_group_measured_fraction_full 1.000
_diffrn_reflns_point_group_measured_fraction_max 1.000
_diffrn_reflns_theta_full 25.242
_diffrn_reflns_theta_max 32.573
_diffrn_reflns_theta_min 2.350
_diffrn_source 'I\mS micro-focus sealed tube, multilayer optics'
_exptl_absorpt_coefficient_mu 1.276
_exptl_absorpt_correction_T_max 0.7162
_exptl_absorpt_correction_T_min 0.6497
_exptl_absorpt_correction_type multi-scan
_exptl_absorpt_process_details SADABS-2016/2
_exptl_crystal_colour yellow
_exptl_crystal_density_diffrn 1.717
_exptl_crystal_density_method 'not measured'
_exptl_crystal_description block
_exptl_crystal_F_000 212
_exptl_crystal_size_max 0.426
_exptl_crystal_size_mid 0.316
_exptl_crystal_size_min 0.314
_refine_diff_density_max 0.521
_refine_diff_density_min -0.673
_refine_diff_density_rms 0.073
_refine_ls_extinction_coef 0.023(4)
_refine_ls_extinction_expression Fc^*^=kFc[1+0.001xFc^2^\l^3^/sin(2\q)]^-1/4^
_refine_ls_extinction_method 'SHELXL-2019/2 (Sheldrick 2019)'
_refine_ls_goodness_of_fit_ref 1.042
_refine_ls_hydrogen_treatment mixed
_refine_ls_matrix_type full
_refine_ls_number_parameters 117
_refine_ls_number_reflns 2944
_refine_ls_number_restraints 0
_refine_ls_restrained_S_all 1.042
_refine_ls_R_factor_all 0.0254
_refine_ls_R_factor_gt 0.0238
_refine_ls_shift/su_max 0.001
_refine_ls_shift/su_mean 0.000
_refine_ls_structure_factor_coef Fsqd
_refine_ls_weighting_details 'w=1/[\s^2^(Fo^2^)+(0.0313P)^2^+0.2281P] where P=(Fo^2^+2Fc^2^)/3'
_refine_ls_weighting_scheme calc
_refine_ls_wR_factor_gt 0.0620
_refine_ls_wR_factor_ref 0.0632
_reflns_Friedel_coverage 0.000
_reflns_number_gt 2789
_reflns_number_total 2944
_reflns_threshold_expression 'I > 2\s(I)'
_cod_data_source_file d4dt03149k2.cif
_cod_data_source_block FeCl2(Hpt)2
_cod_depositor_comments
;
The following automatic conversions were performed:

data item '_atom_sites_solution_secondary' value 'diffmap' was
changed to 'difmap'.

Automatic conversion script
Id: cif_fix_values 8170 2020-07-09 18:12:32Z antanas 

 Adding full bibliography for 7718082--7718095.cif.
;
_cod_database_code 7718088
_shelx_shelxl_version_number 2019/3
_shelx_space_group_comment
;
The symmetry employed for this shelxl refinement is uniquely defined
by the following loop, which should always be used as a source of
symmetry information in preference to the above space-group names.
They are only intended as comments.
;
_shelx_estimated_absorpt_t_min 0.612
_shelx_estimated_absorpt_t_max 0.690

loop_
_space_group_symop_operation_xyz
'x, y, z'
'-x, -y, -z'

loop_
_atom_site_label
_atom_site_type_symbol
_atom_site_fract_x
_atom_site_fract_y
_atom_site_fract_z
_atom_site_U_iso_or_equiv
_atom_site_adp_type
_atom_site_occupancy
_atom_site_site_symmetry_order
_atom_site_calc_flag
_atom_site_refinement_flags_posn
_atom_site_refinement_flags_adp
_atom_site_refinement_flags_occupancy
_atom_site_disorder_assembly
_atom_site_disorder_group
Fe1 Fe 0.500000 0.500000 0.500000 0.00852(6) Uani 1 2 d S . P . .
Cl2 Cl 0.65072(4) 0.73112(3) 0.33493(3) 0.01096(6) Uani 1 1 d . . . . .
N1_1 N 0.46438(14) 0.41183(11) 0.29555(9) 0.00997(14) Uani 1 1 d . . . . .
C2_1 C 0.64612(16) 0.26426(13) 0.22515(10) 0.00982(15) Uani 1 1 d . . . . .
C3_1 C 0.64555(18) 0.18619(14) 0.09964(11) 0.01390(17) Uani 1 1 d . . . . .
H3_1 H 0.775581 0.080997 0.053874 0.017 Uiso 1 1 calc R U . . .
C4_1 C 0.44975(19) 0.26584(15) 0.04249(12) 0.01565(18) Uani 1 1 d . . . . .
H4_1 H 0.444073 0.216161 -0.043512 0.019 Uiso 1 1 calc R U . . .
C5_1 C 0.26336(18) 0.41864(15) 0.11302(12) 0.01517(18) Uani 1 1 d . . . . .
H5_1 H 0.128150 0.475625 0.075890 0.018 Uiso 1 1 calc R U . . .
C6_1 C 0.27728(17) 0.48722(14) 0.23886(11) 0.01272(16) Uani 1 1 d . . . . .
H6_1 H 0.148892 0.591943 0.286820 0.015 Uiso 1 1 calc R U . . .
C7_1 C 0.84746(16) 0.19658(12) 0.28986(11) 0.00999(15) Uani 1 1 d . . . . .
N8_1 N 1.04787(15) 0.05616(12) 0.23799(10) 0.01266(15) Uani 1 1 d . . . . .
N9_1 N 1.17596(14) 0.05458(11) 0.33170(10) 0.01206(15) Uani 1 1 d . . . . .
H9_1 H 1.311(3) -0.0189(15) 0.32652(15) 0.014 Uiso 1 1 calc R U . . .
C10_1 C 1.05341(16) 0.18792(13) 0.43306(11) 0.01111(16) Uani 1 1 d . . . . .
H10_1 H 1.108482 0.212063 0.509350 0.013 Uiso 1 1 calc R U . . .
N11_1 N 0.84171(13) 0.28196(11) 0.41062(9) 0.00974(14) Uani 1 1 d . . . . .

loop_
_atom_site_aniso_label
_atom_site_aniso_U_11
_atom_site_aniso_U_22
_atom_site_aniso_U_33
_atom_site_aniso_U_23
_atom_site_aniso_U_13
_atom_site_aniso_U_12
Fe1 0.00710(9) 0.00818(9) 0.00873(9) -0.00229(6) -0.00372(6) 0.00058(6)
Cl2 0.00827(9) 0.01044(10) 0.01289(10) -0.00005(7) -0.00486(7) -0.00089(7)
N1_1 0.0084(3) 0.0104(3) 0.0099(3) -0.0013(2) -0.0040(2) -0.0009(3)
C2_1 0.0091(3) 0.0105(4) 0.0088(3) -0.0016(3) -0.0031(3) -0.0017(3)
C3_1 0.0139(4) 0.0164(4) 0.0112(4) -0.0046(3) -0.0034(3) -0.0039(3)
C4_1 0.0174(4) 0.0208(5) 0.0117(4) -0.0020(3) -0.0064(3) -0.0078(4)
C5_1 0.0145(4) 0.0200(4) 0.0135(4) 0.0017(3) -0.0087(3) -0.0063(3)
C6_1 0.0102(4) 0.0141(4) 0.0132(4) -0.0005(3) -0.0059(3) -0.0018(3)
C7_1 0.0085(3) 0.0093(3) 0.0102(4) -0.0017(3) -0.0029(3) -0.0006(3)
N8_1 0.0096(3) 0.0120(3) 0.0135(4) -0.0031(3) -0.0039(3) 0.0003(3)
N9_1 0.0077(3) 0.0111(3) 0.0140(4) -0.0008(3) -0.0039(3) 0.0007(3)
C10_1 0.0086(3) 0.0111(4) 0.0120(4) 0.0000(3) -0.0039(3) -0.0013(3)
N11_1 0.0079(3) 0.0096(3) 0.0105(3) -0.0014(3) -0.0039(3) -0.0007(3)

loop_
_atom_type_symbol
_atom_type_description
_atom_type_scat_dispersion_real
_atom_type_scat_dispersion_imag
_atom_type_scat_source
C C 0.0033 0.0016 'International Tables Vol C Tables 4.2.6.8 and 6.1.1.4'
H H 0.0000 0.0000 'International Tables Vol C Tables 4.2.6.8 and 6.1.1.4'
N N 0.0061 0.0033 'International Tables Vol C Tables 4.2.6.8 and 6.1.1.4'
Cl Cl 0.1484 0.1585 'International Tables Vol C Tables 4.2.6.8 and 6.1.1.4'
Fe Fe 0.3463 0.8444 'International Tables Vol C Tables 4.2.6.8 and 6.1.1.4'

loop_
_geom_angle_atom_site_label_1
_geom_angle_atom_site_label_2
_geom_angle_atom_site_label_3
_geom_angle
_geom_angle_site_symmetry_1
_geom_angle_site_symmetry_3
_geom_angle_publ_flag
N11_1 Fe1 N11_1 180.0 . 2_666 ?
N11_1 Fe1 N1_1 76.38(3) . . ?
N11_1 Fe1 N1_1 103.62(3) 2_666 . ?
N11_1 Fe1 N1_1 103.62(3) . 2_666 ?
N11_1 Fe1 N1_1 76.38(3) 2_666 2_666 ?
N1_1 Fe1 N1_1 180.0 . 2_666 ?
N11_1 Fe1 Cl2 90.40(2) . 2_666 ?
N11_1 Fe1 Cl2 89.60(2) 2_666 2_666 ?
N1_1 Fe1 Cl2 90.38(2) . 2_666 ?
N1_1 Fe1 Cl2 89.62(2) 2_666 2_666 ?
N11_1 Fe1 Cl2 89.60(2) . . ?
N11_1 Fe1 Cl2 90.40(2) 2_666 . ?
N1_1 Fe1 Cl2 89.62(2) . . ?
N1_1 Fe1 Cl2 90.38(2) 2_666 . ?
Cl2 Fe1 Cl2 180.0 2_666 . ?
C6_1 N1_1 C2_1 117.83(8) . . ?
C6_1 N1_1 Fe1 126.10(6) . . ?
C2_1 N1_1 Fe1 116.03(6) . . ?
N1_1 C2_1 C3_1 123.02(9) . . ?
N1_1 C2_1 C7_1 114.13(8) . . ?
C3_1 C2_1 C7_1 122.83(8) . . ?
C2_1 C3_1 C4_1 118.40(9) . . ?
C2_1 C3_1 H3_1 120.8 . . ?
C4_1 C3_1 H3_1 120.8 . . ?
C5_1 C4_1 C3_1 118.97(9) . . ?
C5_1 C4_1 H4_1 120.5 . . ?
C3_1 C4_1 H4_1 120.5 . . ?
C4_1 C5_1 C6_1 118.97(9) . . ?
C4_1 C5_1 H5_1 120.5 . . ?
C6_1 C5_1 H5_1 120.5 . . ?
N1_1 C6_1 C5_1 122.79(9) . . ?
N1_1 C6_1 H6_1 118.6 . . ?
C5_1 C6_1 H6_1 118.6 . . ?
N8_1 C7_1 N11_1 114.31(8) . . ?
N8_1 C7_1 C2_1 125.18(9) . . ?
N11_1 C7_1 C2_1 120.49(8) . . ?
C7_1 N8_1 N9_1 102.04(8) . . ?
C10_1 N9_1 N8_1 111.01(8) . . ?
C10_1 N9_1 H9_1 124.5 . . ?
N8_1 N9_1 H9_1 124.5 . . ?
N11_1 C10_1 N9_1 109.39(8) . . ?
N11_1 C10_1 H10_1 125.3 . . ?
N9_1 C10_1 H10_1 125.3 . . ?
C10_1 N11_1 C7_1 103.25(8) . . ?
C10_1 N11_1 Fe1 144.11(7) . . ?
C7_1 N11_1 Fe1 112.49(6) . . ?

loop_
_geom_bond_atom_site_label_1
_geom_bond_atom_site_label_2
_geom_bond_distance
_geom_bond_site_symmetry_2
_geom_bond_publ_flag
Fe1 N11_1 2.1848(8) . ?
Fe1 N11_1 2.1848(8) 2_666 ?
Fe1 N1_1 2.2020(8) . ?
Fe1 N1_1 2.2020(8) 2_666 ?
Fe1 Cl2 2.4855(2) 2_666 ?
Fe1 Cl2 2.4855(2) . ?
N1_1 C6_1 1.3420(12) . ?
N1_1 C2_1 1.3493(12) . ?
C2_1 C3_1 1.3890(13) . ?
C2_1 C7_1 1.4665(13) . ?
C3_1 C4_1 1.3927(14) . ?
C3_1 H3_1 0.9500 . ?
C4_1 C5_1 1.3855(15) . ?
C4_1 H4_1 0.9500 . ?
C5_1 C6_1 1.3892(14) . ?
C5_1 H5_1 0.9500 . ?
C6_1 H6_1 0.9500 . ?
C7_1 N8_1 1.3276(12) . ?
C7_1 N11_1 1.3672(12) . ?
N8_1 N9_1 1.3609(12) . ?
N9_1 C10_1 1.3339(12) . ?
N9_1 H9_1 0.823(17) . ?
C10_1 N11_1 1.3325(11) . ?
C10_1 H10_1 0.9500 . ?
